data_4036827
loop_
_publ_author_name
'Kise, Naoki'
'Hamada, Yusuke'
'Sakurai, Toshihiko'

_publ_section_title
;
 Electroreductive Intermolecular Coupling of Uracils with Aromatic
 Ketones: Synthesis of 6-Substituted and cis-5,6-Disubstituted
 5,6-Dihydro-1,3-dimethyluracils and Their Transformation to 6-Substituted
 1,3-Dimethyluracils, trans-5,6-Disubstituted
 5,6-Dihydro-1,3-dimethyluracils, and 4,5,5-Trisubstituted
 3-Methyloxazolizin-2-ones.
;
_journal_issue 12
_journal_name_full 'The Journal of organic chemistry'
_journal_page_first 5101
_journal_page_last 5119
_journal_paper_doi 10.1021/acs.joc.6b00670
_journal_volume 81
_journal_year 2016
_chemical_formula_moiety 'C15 H18 N2 O3'
_chemical_formula_sum 'C15 H18 N2 O3'
_chemical_formula_weight 274.31
_chemical_melting_point 447.0(10)
_chemical_name_systematic
; 
(R*)-6-((S*)-1-hydroxy-2,3-dihydro-1H-inden-1-yl)-1,3-
dimethyldihydropyrimidine-2,4(1H,3H)-dione
;
_space_group_IT_number 14
_space_group_name_Hall '-P 2ybc'
_space_group_name_H-M_alt 'P 1 21/c 1'
_symmetry_cell_setting monoclinic
_symmetry_space_group_name_Hall '-P 2ybc'
_symmetry_space_group_name_H-M 'P 1 21/c 1'
_atom_sites_solution_hydrogens geom
_atom_sites_solution_primary direct
_atom_sites_solution_secondary difmap
_audit_creation_method SHELXL-97
_cell_angle_alpha 90.00
_cell_angle_beta 98.039(3)
_cell_angle_gamma 90.00
_cell_formula_units_Z 4
_cell_length_a 7.3998(4)
_cell_length_b 14.5270(9)
_cell_length_c 13.1607(6)
_cell_measurement_reflns_used 5394
_cell_measurement_temperature 298(2)
_cell_measurement_theta_max 27.4
_cell_measurement_theta_min 3.4
_cell_volume 1400.83(13)
_computing_cell_refinement PROCESS-AUTO
_computing_data_collection PROCESS-AUTO
_computing_data_reduction PROCESS-AUTO
_computing_publication_material yadokari-XG
_computing_structure_refinement 'SHELXL-97 (Sheldrick, 1997)'
_computing_structure_solution 'SHELXS-97 (Sheldrick, 1990)'
_diffrn_ambient_temperature 298(2)
_diffrn_detector_area_resol_mean 10.00
_diffrn_measured_fraction_theta_full 0.989
_diffrn_measured_fraction_theta_max 0.989
_diffrn_measurement_device_type 'Rigaku RAXIS-RAPID'
_diffrn_measurement_method \w
_diffrn_radiation_monochromator graphite
_diffrn_radiation_source 'fine-focus sealed tube'
_diffrn_radiation_type MoK\a
_diffrn_radiation_wavelength 0.71075
_diffrn_reflns_av_R_equivalents 0.0279
_diffrn_reflns_av_sigmaI/netI 0.0252
_diffrn_reflns_limit_h_max 9
_diffrn_reflns_limit_h_min -9
_diffrn_reflns_limit_k_max 18
_diffrn_reflns_limit_k_min -18
_diffrn_reflns_limit_l_max 16
_diffrn_reflns_limit_l_min -17
_diffrn_reflns_number 13350
_diffrn_reflns_theta_full 27.45
_diffrn_reflns_theta_max 27.45
_diffrn_reflns_theta_min 3.11
_exptl_absorpt_coefficient_mu 0.091
_exptl_absorpt_correction_T_max 0.9731
_exptl_absorpt_correction_T_min 0.9557
_exptl_absorpt_correction_type multi-scan
_exptl_absorpt_process_details
;
    Higashi, T. (1995). Program for Absorption Correction.
    Rigaku Corporation, Tokyo, Japan.
;
_exptl_crystal_colour colorless
_exptl_crystal_density_diffrn 1.301
_exptl_crystal_density_method 'not measured'
_exptl_crystal_description block
_exptl_crystal_F_000 584
_exptl_crystal_size_max 0.50
_exptl_crystal_size_mid 0.45
_exptl_crystal_size_min 0.30
_refine_diff_density_max 0.146
_refine_diff_density_min -0.177
_refine_diff_density_rms 0.033
_refine_ls_extinction_method none
_refine_ls_goodness_of_fit_ref 1.044
_refine_ls_hydrogen_treatment refall
_refine_ls_matrix_type full
_refine_ls_number_parameters 184
_refine_ls_number_reflns 3166
_refine_ls_number_restraints 0
_refine_ls_restrained_S_all 1.044
_refine_ls_R_factor_all 0.0719
_refine_ls_R_factor_gt 0.0446
_refine_ls_shift/su_max 0.000
_refine_ls_shift/su_mean 0.000
_refine_ls_structure_factor_coef Fsqd
_refine_ls_weighting_details 'calc w=1/[\s^2^(Fo^2^)+(0.0720P)^2^+0.0000P] where P=(Fo^2^+2Fc^2^)/3'
_refine_ls_weighting_scheme calc
_refine_ls_wR_factor_gt 0.1153
_refine_ls_wR_factor_ref 0.1236
_reflns_number_gt 2195
_reflns_number_total 3166
_reflns_threshold_expression >2sigma(I)
_cod_data_source_file jo6b00670_si_021.cif
_cod_data_source_block erythro-13e
_cod_depositor_comments
;
The following automatic conversions were performed:

data item '_chemical_melting_point' value '446-448' was changed to
'447.0(10)' -- the average value was taken and precision was
estimated.

Automatic conversion script
Id: cif_fix_values 6909 2019-04-08 15:41:33Z antanas 
;
_cod_original_sg_symbol_H-M 'P 21/c'
_cod_database_code 4036827

loop_
_symmetry_equiv_pos_as_xyz
'x, y, z'
'-x, y+1/2, -z+1/2'
'-x, -y, -z'
'x, -y-1/2, z-1/2'

loop_
_atom_site_label
_atom_site_type_symbol
_atom_site_fract_x
_atom_site_fract_y
_atom_site_fract_z
_atom_site_U_iso_or_equiv
_atom_site_adp_type
_atom_site_occupancy
_atom_site_symmetry_multiplicity
_atom_site_calc_flag
_atom_site_refinement_flags
N1 N 0.29958(16) 0.14230(8) 0.61713(8) 0.0499(3) Uani 1 1 d .
C1 C 0.3961(3) 0.05665(14) 0.60489(16) 0.0980(7) Uani 1 1 d .
H1 H 0.4173 0.0506 0.5349 0.147 Uiso 1 1 calc R
H2 H 0.3239 0.0057 0.6226 0.147 Uiso 1 1 calc R
H3 H 0.5109 0.0571 0.6491 0.147 Uiso 1 1 calc R
C2 C 0.3994(2) 0.21467(11) 0.65600(10) 0.0529(4) Uani 1 1 d .
O1 O 0.56537(15) 0.21429(10) 0.67460(10) 0.0899(4) Uani 1 1 d .
N2 N 0.30372(17) 0.29497(8) 0.67581(8) 0.0517(3) Uani 1 1 d .
C3 C 0.4116(3) 0.37800(12) 0.70116(16) 0.0894(6) Uani 1 1 d .
H4 H 0.3682 0.4263 0.6542 0.134 Uiso 1 1 calc R
H5 H 0.5374 0.3656 0.6961 0.134 Uiso 1 1 calc R
H6 H 0.4002 0.3968 0.7699 0.134 Uiso 1 1 calc R
C4 C 0.1209(2) 0.29680(9) 0.68016(9) 0.0471(3) Uani 1 1 d .
O2 O 0.04588(17) 0.36689(8) 0.70490(7) 0.0742(4) Uani 1 1 d .
C5 C 0.02268(19) 0.20895(10) 0.65926(9) 0.0496(4) Uani 1 1 d .
H7 H -0.1030 0.2222 0.6313 0.060 Uiso 1 1 calc R
H8 H 0.0216 0.1766 0.7236 0.060 Uiso 1 1 calc R
C6 C 0.10359(19) 0.14651(9) 0.58569(9) 0.0455(3) Uani 1 1 d .
H9 H 0.0561 0.0846 0.5954 0.055 Uiso 1 1 calc R
C7 C 0.05074(19) 0.17039(9) 0.47027(9) 0.0474(3) Uani 1 1 d .
O3 O 0.12524(17) 0.09557(7) 0.41883(7) 0.0681(4) Uani 1 1 d .
H10 H 0.1042 0.1035 0.3566 0.102 Uiso 1 1 calc R
C8 C -0.1571(2) 0.18027(13) 0.44085(11) 0.0689(5) Uani 1 1 d .
H11 H -0.1956 0.1525 0.3743 0.083 Uiso 1 1 calc R
H12 H -0.2203 0.1496 0.4911 0.083 Uiso 1 1 calc R
C9 C -0.2013(2) 0.28296(14) 0.43758(11) 0.0695(5) Uani 1 1 d .
H13 H -0.2926 0.2976 0.3795 0.083 Uiso 1 1 calc R
H14 H -0.2452 0.3026 0.5002 0.083 Uiso 1 1 calc R
C10 C -0.02142(18) 0.32725(10) 0.42683(9) 0.0479(4) Uani 1 1 d .
C11 C 0.0123(2) 0.41748(11) 0.40246(11) 0.0612(4) Uani 1 1 d .
H15 H -0.0819 0.4603 0.3941 0.073 Uiso 1 1 calc R
C12 C 0.1870(3) 0.44314(11) 0.39077(11) 0.0658(4) Uani 1 1 d .
H16 H 0.2113 0.5039 0.3749 0.079 Uiso 1 1 calc R
C13 C 0.3262(2) 0.37959(11) 0.40234(12) 0.0591(4) Uani 1 1 d .
H17 H 0.4434 0.3975 0.3930 0.071 Uiso 1 1 calc R
C14 C 0.29386(18) 0.28935(9) 0.42774(10) 0.0461(3) Uani 1 1 d .
H18 H 0.3883 0.2466 0.4357 0.055 Uiso 1 1 calc R
C15 C 0.11879(17) 0.26368(8) 0.44118(8) 0.0386(3) Uani 1 1 d .

loop_
_atom_site_aniso_label
_atom_site_aniso_U_11
_atom_site_aniso_U_22
_atom_site_aniso_U_33
_atom_site_aniso_U_23
_atom_site_aniso_U_13
_atom_site_aniso_U_12
N1 0.0594(8) 0.0451(7) 0.0450(6) 0.0038(5) 0.0071(5) 0.0106(6)
C1 0.1261(18) 0.0708(13) 0.0962(14) -0.0010(10) 0.0123(12) 0.0477(12)
C2 0.0454(8) 0.0678(10) 0.0442(7) 0.0056(7) 0.0017(6) 0.0038(7)
O1 0.0460(7) 0.1305(12) 0.0898(9) 0.0027(8) -0.0025(6) 0.0051(7)
N2 0.0593(8) 0.0485(7) 0.0446(6) -0.0027(5) -0.0021(5) -0.0087(6)
C3 0.1082(16) 0.0706(13) 0.0845(12) -0.0118(10) -0.0037(11) -0.0389(11)
C4 0.0620(9) 0.0497(8) 0.0285(6) 0.0010(5) 0.0030(6) 0.0108(7)
O2 0.1097(10) 0.0640(8) 0.0491(6) -0.0019(5) 0.0118(6) 0.0325(7)
C5 0.0502(8) 0.0666(10) 0.0329(6) 0.0031(6) 0.0087(6) -0.0023(7)
C6 0.0593(9) 0.0420(7) 0.0358(6) 0.0019(5) 0.0086(6) -0.0119(6)
C7 0.0585(9) 0.0483(8) 0.0353(6) -0.0032(5) 0.0060(6) -0.0131(6)
O3 0.1197(10) 0.0451(6) 0.0420(5) -0.0067(4) 0.0194(6) -0.0075(6)
C8 0.0579(10) 0.1007(14) 0.0461(8) -0.0009(8) -0.0001(7) -0.0323(9)
C9 0.0415(9) 0.1146(16) 0.0515(9) 0.0071(9) 0.0027(7) 0.0019(9)
C10 0.0467(8) 0.0643(9) 0.0326(6) 0.0000(6) 0.0047(5) 0.0091(7)
C11 0.0761(11) 0.0579(10) 0.0497(8) 0.0025(7) 0.0089(7) 0.0268(8)
C12 0.0927(13) 0.0433(8) 0.0621(9) 0.0043(7) 0.0135(9) -0.0015(8)
C13 0.0583(9) 0.0581(10) 0.0621(9) 0.0081(7) 0.0122(7) -0.0121(7)
C14 0.0458(8) 0.0481(8) 0.0452(7) 0.0065(6) 0.0092(6) 0.0027(6)
C15 0.0431(7) 0.0444(7) 0.0281(5) -0.0004(5) 0.0041(5) -0.0011(6)

loop_
_atom_type_symbol
_atom_type_description
_atom_type_scat_dispersion_real
_atom_type_scat_dispersion_imag
_atom_type_scat_source
C C 0.0033 0.0016 'International Tables Vol C Tables 4.2.6.8 and 6.1.1.4'
H H 0.0000 0.0000 'International Tables Vol C Tables 4.2.6.8 and 6.1.1.4'
N N 0.0061 0.0033 'International Tables Vol C Tables 4.2.6.8 and 6.1.1.4'
O O 0.0106 0.0060 'International Tables Vol C Tables 4.2.6.8 and 6.1.1.4'

loop_
_geom_angle_atom_site_label_1
_geom_angle_atom_site_label_2
_geom_angle_atom_site_label_3
_geom_angle
C2 N1 C6 123.30(12)
C2 N1 C1 117.31(14)
C6 N1 C1 119.38(14)
N1 C1 H1 109.5
N1 C1 H2 109.5
H1 C1 H2 109.5
N1 C1 H3 109.5
H1 C1 H3 109.5
H2 C1 H3 109.5
O1 C2 N1 123.90(15)
O1 C2 N2 119.04(15)
N1 C2 N2 117.05(13)
C4 N2 C2 123.50(12)
C4 N2 C3 119.28(14)
C2 N2 C3 117.01(14)
N2 C3 H4 109.5
N2 C3 H5 109.5
H4 C3 H5 109.5
N2 C3 H6 109.5
H4 C3 H6 109.5
H5 C3 H6 109.5
O2 C4 N2 121.12(14)
O2 C4 C5 122.58(14)
N2 C4 C5 116.21(12)
C4 C5 C6 114.20(11)
C4 C5 H7 108.7
C6 C5 H7 108.7
C4 C5 H8 108.7
C6 C5 H8 108.7
H7 C5 H8 107.6
N1 C6 C5 108.19(10)
N1 C6 C7 113.12(10)
C5 C6 C7 115.12(12)
N1 C6 H9 106.6
C5 C6 H9 106.6
C7 C6 H9 106.6
O3 C7 C15 113.37(10)
O3 C7 C8 112.90(12)
C15 C7 C8 102.07(12)
O3 C7 C6 103.41(11)
C15 C7 C6 113.58(10)
C8 C7 C6 111.89(11)
C7 O3 H10 109.5
C9 C8 C7 107.51(12)
C9 C8 H11 110.2
C7 C8 H11 110.2
C9 C8 H12 110.2
C7 C8 H12 110.2
H11 C8 H12 108.5
C10 C9 C8 103.40(12)
C10 C9 H13 111.1
C8 C9 H13 111.1
C10 C9 H14 111.1
C8 C9 H14 111.1
H13 C9 H14 109.0
C11 C10 C15 120.62(13)
C11 C10 C9 128.30(14)
C15 C10 C9 111.04(14)
C12 C11 C10 119.15(14)
C12 C11 H15 120.4
C10 C11 H15 120.4
C11 C12 C13 120.45(14)
C11 C12 H16 119.8
C13 C12 H16 119.8
C12 C13 C14 120.74(14)
C12 C13 H17 119.6
C14 C13 H17 119.6
C13 C14 C15 118.93(13)
C13 C14 H18 120.5
C15 C14 H18 120.5
C10 C15 C14 120.07(12)
C10 C15 C7 111.27(12)
C14 C15 C7 128.65(12)

loop_
_geom_bond_atom_site_label_1
_geom_bond_atom_site_label_2
_geom_bond_distance
N1 C2 1.3441(19)
N1 C6 1.4528(18)
N1 C1 1.4549(19)
C1 H1 0.9600
C1 H2 0.9600
C1 H3 0.9600
C2 O1 1.2183(17)
C2 N2 1.4078(18)
N2 C4 1.3621(19)
N2 C3 1.4591(19)
C3 H4 0.9600
C3 H5 0.9600
C3 H6 0.9600
C4 O2 1.2255(16)
C4 C5 1.475(2)
C5 C6 1.5103(18)
C5 H7 0.9700
C5 H8 0.9700
C6 C7 1.5538(17)
C6 H9 0.9800
C7 O3 1.4312(16)
C7 C15 1.5135(17)
C7 C8 1.539(2)
O3 H10 0.8200
C8 C9 1.527(3)
C8 H11 0.9700
C8 H12 0.9700
C9 C10 1.503(2)
C9 H13 0.9700
C9 H14 0.9700
C10 C11 1.381(2)
C10 C15 1.3820(18)
C11 C12 1.375(2)
C11 H15 0.9300
C12 C13 1.375(2)
C12 H16 0.9300
C13 C14 1.382(2)
C13 H17 0.9300
C14 C15 1.3829(18)
C14 H18 0.9300

loop_
_geom_torsion_atom_site_label_1
_geom_torsion_atom_site_label_2
_geom_torsion_atom_site_label_3
_geom_torsion_atom_site_label_4
_geom_torsion
C6 N1 C2 O1 -173.59(12)
C1 N1 C2 O1 5.2(2)
C6 N1 C2 N2 6.40(19)
C1 N1 C2 N2 -174.77(12)
O1 C2 N2 C4 -164.60(13)
N1 C2 N2 C4 15.42(19)
O1 C2 N2 C3 10.16(19)
N1 C2 N2 C3 -169.82(13)
C2 N2 C4 O2 174.69(11)
C3 N2 C4 O2 0.0(2)
C2 N2 C4 C5 -1.99(17)
C3 N2 C4 C5 -176.63(13)
O2 C4 C5 C6 152.81(12)
N2 C4 C5 C6 -30.56(16)
C2 N1 C6 C5 -36.40(16)
C1 N1 C6 C5 144.79(13)
C2 N1 C6 C7 92.36(15)
C1 N1 C6 C7 -86.45(15)
C4 C5 C6 N1 47.01(15)
C4 C5 C6 C7 -80.61(15)
N1 C6 C7 O3 61.74(13)
C5 C6 C7 O3 -173.16(11)
N1 C6 C7 C15 -61.55(15)
C5 C6 C7 C15 63.54(15)
N1 C6 C7 C8 -176.46(12)
C5 C6 C7 C8 -51.36(16)
O3 C7 C8 C9 -143.59(11)
C15 C7 C8 C9 -21.55(13)
C6 C7 C8 C9 100.23(13)
C7 C8 C9 C10 19.74(14)
C8 C9 C10 C11 167.63(13)
C8 C9 C10 C15 -10.09(14)
C15 C10 C11 C12 1.2(2)
C9 C10 C11 C12 -176.38(13)
C10 C11 C12 C13 0.6(2)
C11 C12 C13 C14 -1.2(2)
C12 C13 C14 C15 0.2(2)
C11 C10 C15 C14 -2.21(19)
C9 C10 C15 C14 175.71(11)
C11 C10 C15 C7 178.30(11)
C9 C10 C15 C7 -3.78(14)
C13 C14 C15 C10 1.54(18)
C13 C14 C15 C7 -179.07(12)
O3 C7 C15 C10 137.47(11)
C8 C7 C15 C10 15.74(13)
C6 C7 C15 C10 -104.87(13)
O3 C7 C15 C14 -41.96(18)
C8 C7 C15 C14 -163.69(12)
C6 C7 C15 C14 75.70(16)
